data_4066185
loop_
_publ_author_name
'\<St\<epni\<cka, Petr'
'Schulz, Ji\<r\'i'
'Klemann, Thorsten'
'Siemeling, Ulrich'
'C\'isa\<rov\'a, Ivana'

_publ_section_title
;
 Synthesis, Structural Characterization, and Catalytic Evaluation of
 Palladium Complexes with Homologous Ferrocene-Based Pyridylphosphine
 Ligands
;
_journal_issue 14
_journal_name_full Organometallics
_journal_page_first 3187
_journal_paper_doi 10.1021/om100339p
_journal_volume 29
_journal_year 2010
_chemical_formula_moiety 'C36 H34 Fe N2 P Pd, Cl O4'
_chemical_formula_sum 'C36 H34 Cl Fe N2 O4 P Pd'
_chemical_formula_weight 787.32
_chemical_name_systematic
; 
 ? 
;
_space_group_IT_number 14
_symmetry_cell_setting monoclinic
_symmetry_space_group_name_Hall '-P 2ybc'
_symmetry_space_group_name_H-M 'P 1 21/c 1'
_atom_sites_solution_hydrogens geom
_atom_sites_solution_primary direct
_atom_sites_solution_secondary difmap
_audit_creation_method SHELXL-97
_cell_angle_alpha 90.00
_cell_angle_beta 92.5390(14)
_cell_angle_gamma 90.00
_cell_formula_units_Z 4
_cell_length_a 17.2610(6)
_cell_length_b 10.9697(2)
_cell_length_c 16.9970(5)
_cell_measurement_reflns_used 24776
_cell_measurement_temperature 150(2)
_cell_measurement_theta_max 26.02
_cell_measurement_theta_min 1.00
_cell_volume 3215.19(16)
_computing_cell_refinement 'HKL Scalepack (Otwinowski & Minor, 1997)'
_computing_data_collection 'Collect (Nonius BV, 1997-2000)'
_computing_data_reduction 'HKL Denzo and Scalepack (Otwinowski & Minor, 1997)'
_computing_molecular_graphics 'PLATON (Spek, 2008)'
_computing_publication_material 'PLATON (Spek, 2008)'
_computing_structure_refinement 'SHELXL-97 (Sheldrick, 1997)'
_computing_structure_solution 'SIR97 (Altomare et al., 1994)'
_diffrn_ambient_temperature 150(2)
_diffrn_detector_area_resol_mean 9.091
_diffrn_measured_fraction_theta_full 0.997
_diffrn_measured_fraction_theta_max 0.997
_diffrn_measurement_device_type KappaCCD
_diffrn_measurement_method '\w and \p scans to fill the Ewald sphere'
_diffrn_radiation_monochromator 'horizontally mounted graphite crystal'
_diffrn_radiation_source 'fine-focus sealed tube'
_diffrn_radiation_type MoK\a
_diffrn_radiation_wavelength 0.71073
_diffrn_reflns_av_R_equivalents 0.0876
_diffrn_reflns_av_sigmaI/netI 0.0645
_diffrn_reflns_limit_h_max 21
_diffrn_reflns_limit_h_min -21
_diffrn_reflns_limit_k_max 12
_diffrn_reflns_limit_k_min -13
_diffrn_reflns_limit_l_max 20
_diffrn_reflns_limit_l_min -19
_diffrn_reflns_number 42208
_diffrn_reflns_theta_full 26.07
_diffrn_reflns_theta_max 26.07
_diffrn_reflns_theta_min 2.20
_diffrn_standards_number 0
_exptl_absorpt_coefficient_mu 1.187
_exptl_absorpt_correction_T_max 0.956
_exptl_absorpt_correction_T_min 0.865
_exptl_absorpt_correction_type integration
_exptl_absorpt_process_details
;
Gaussian integration (Coppens, 1970)
;
_exptl_crystal_colour orange-brown
_exptl_crystal_density_diffrn 1.627
_exptl_crystal_density_method 'not measured'
_exptl_crystal_description 'small plate'
_exptl_crystal_F_000 1600
_exptl_crystal_size_max 0.13
_exptl_crystal_size_mid 0.10
_exptl_crystal_size_min 0.03
_refine_diff_density_max 0.570
_refine_diff_density_min -0.561
_refine_diff_density_rms 0.098
_refine_ls_extinction_method none
_refine_ls_goodness_of_fit_ref 1.023
_refine_ls_hydrogen_treatment constr
_refine_ls_matrix_type full
_refine_ls_number_parameters 417
_refine_ls_number_reflns 6352
_refine_ls_number_restraints 0
_refine_ls_restrained_S_all 1.023
_refine_ls_R_factor_all 0.0763
_refine_ls_R_factor_gt 0.0393
_refine_ls_shift/su_max 0.001
_refine_ls_shift/su_mean 0.000
_refine_ls_structure_factor_coef Fsqd
_refine_ls_weighting_details 'calc w=1/[\s^2^(Fo^2^)+(0.0254P)^2^+2.8132P] where P=(Fo^2^+2Fc^2^)/3'
_refine_ls_weighting_scheme calc
_refine_ls_wR_factor_gt 0.0677
_refine_ls_wR_factor_ref 0.0782
_reflns_number_gt 4458
_reflns_number_total 6352
_reflns_threshold_expression >2sigma(I)
_cod_data_source_file om100339p_si_002.cif
_cod_data_source_block tkpd3
_cod_depositor_comments
;
The following automatic conversions were performed:
'_atom_site_symetry_multiplicity' tag replaced with
'_atom_site_symmetry_multiplicity'.

Automatic conversion script
Id: cif_correct_tags 1440 2010-10-19 06:21:57Z saulius 
;
_cod_original_sg_symbol_H-M P21/c
_cod_database_code 4066185

loop_
_symmetry_equiv_pos_as_xyz
'x, y, z'
'-x, y+1/2, -z+1/2'
'-x, -y, -z'
'x, -y-1/2, z-1/2'

loop_
_atom_site_label
_atom_site_type_symbol
_atom_site_fract_x
_atom_site_fract_y
_atom_site_fract_z
_atom_site_U_iso_or_equiv
_atom_site_adp_type
_atom_site_occupancy
_atom_site_symmetry_multiplicity
_atom_site_calc_flag
_atom_site_refinement_flags
Pd Pd 0.291976(15) 0.39600(2) 0.172510(16) 0.02057(9) Uani 1 1 d .
Fe Fe 0.25775(3) 0.56887(4) -0.03744(3) 0.02351(13) Uani 1 1 d .
P P 0.17419(5) 0.41962(8) 0.11134(6) 0.0208(2) Uani 1 1 d .
N1 N 0.35665(16) 0.3358(3) 0.07273(17) 0.0234(7) Uani 1 1 d .
N2 N 0.39996(16) 0.4088(3) 0.24190(17) 0.0245(7) Uani 1 1 d .
C1 C 0.17257(19) 0.4707(3) 0.0105(2) 0.0252(8) Uani 1 1 d .
C2 C 0.2024(2) 0.4071(3) -0.0555(2) 0.0277(9) Uani 1 1 d .
H2 H 0.2250 0.3301 -0.0542 0.033 Uiso 1 1 calc R
C3 C 0.1914(2) 0.4821(4) -0.1229(2) 0.0338(10) Uani 1 1 d .
H3 H 0.2057 0.4628 -0.1735 0.041 Uiso 1 1 calc R
C4 C 0.1548(2) 0.5912(4) -0.1002(2) 0.0346(10) Uani 1 1 d .
H4 H 0.1411 0.6558 -0.1334 0.042 Uiso 1 1 calc R
C5 C 0.1428(2) 0.5856(3) -0.0186(2) 0.0287(9) Uani 1 1 d .
H5 H 0.1196 0.6455 0.0111 0.034 Uiso 1 1 calc R
C6 C 0.36727(19) 0.5267(3) -0.0013(2) 0.0229(8) Uani 1 1 d .
C7 C 0.3661(2) 0.5781(3) -0.0788(2) 0.0276(9) Uani 1 1 d .
H7 H 0.3833 0.5403 -0.1238 0.033 Uiso 1 1 calc R
C8 C 0.3341(2) 0.6972(3) -0.0745(2) 0.0299(9) Uani 1 1 d .
H8 H 0.3262 0.7507 -0.1166 0.036 Uiso 1 1 calc R
C9 C 0.3165(2) 0.7203(3) 0.0041(2) 0.0298(9) Uani 1 1 d .
H9 H 0.2951 0.7918 0.0230 0.036 Uiso 1 1 calc R
C10 C 0.33671(19) 0.6160(3) 0.0497(2) 0.0248(8) Uani 1 1 d .
H10 H 0.3310 0.6074 0.1035 0.030 Uiso 1 1 calc R
C12 C 0.39182(19) 0.3999(3) 0.0164(2) 0.0222(8) Uani 1 1 d .
C13 C 0.3773(2) 0.2179(3) 0.0831(2) 0.0272(9) Uani 1 1 d .
H13 H 0.3513 0.1718 0.1195 0.033 Uiso 1 1 calc R
C14 C 0.4354(2) 0.1622(3) 0.0422(2) 0.0305(9) Uani 1 1 d .
H14 H 0.4480 0.0809 0.0513 0.037 Uiso 1 1 calc R
C15 C 0.4737(2) 0.2294(3) -0.0117(2) 0.0308(9) Uani 1 1 d .
H15 H 0.5145 0.1954 -0.0382 0.037 Uiso 1 1 calc R
C16 C 0.4509(2) 0.3487(3) -0.0259(2) 0.0274(9) Uani 1 1 d .
H16 H 0.4750 0.3946 -0.0638 0.033 Uiso 1 1 calc R
C17 C 0.11679(19) 0.2818(3) 0.1056(2) 0.0237(8) Uani 1 1 d .
C18 C 0.0485(2) 0.2739(3) 0.0578(2) 0.0314(9) Uani 1 1 d .
H18 H 0.0321 0.3407 0.0278 0.038 Uiso 1 1 calc R
C19 C 0.0056(2) 0.1674(4) 0.0551(3) 0.0412(11) Uani 1 1 d .
H19 H -0.0407 0.1636 0.0250 0.049 Uiso 1 1 calc R
C20 C 0.0317(2) 0.0666(4) 0.0972(3) 0.0433(12) Uani 1 1 d .
H20 H 0.0029 -0.0051 0.0952 0.052 Uiso 1 1 calc R
C21 C 0.0998(2) 0.0715(3) 0.1421(3) 0.0388(11) Uani 1 1 d .
H21 H 0.1175 0.0028 0.1694 0.047 Uiso 1 1 calc R
C22 C 0.1421(2) 0.1785(3) 0.1465(2) 0.0292(9) Uani 1 1 d .
H22 H 0.1880 0.1815 0.1773 0.035 Uiso 1 1 calc R
C23 C 0.11685(19) 0.5404(3) 0.1551(2) 0.0217(8) Uani 1 1 d .
C24 C 0.0366(2) 0.5406(3) 0.1548(2) 0.0278(9) Uani 1 1 d .
H24 H 0.0090 0.4729 0.1363 0.033 Uiso 1 1 calc R
C25 C -0.0027(2) 0.6409(3) 0.1820(2) 0.0364(10) Uani 1 1 d .
H25 H -0.0566 0.6404 0.1817 0.044 Uiso 1 1 calc R
C26 C 0.0382(2) 0.7426(3) 0.2098(2) 0.0353(10) Uani 1 1 d .
H26 H 0.0119 0.8099 0.2283 0.042 Uiso 1 1 calc R
C27 C 0.1179(2) 0.7429(3) 0.2096(2) 0.0309(9) Uani 1 1 d .
H27 H 0.1454 0.8109 0.2277 0.037 Uiso 1 1 calc R
C28 C 0.1573(2) 0.6429(3) 0.1827(2) 0.0267(9) Uani 1 1 d .
H28 H 0.2111 0.6439 0.1830 0.032 Uiso 1 1 calc R
C29 C 0.2479(2) 0.4199(3) 0.2791(2) 0.0220(8) Uani 1 1 d .
C30 C 0.3029(2) 0.4668(3) 0.3346(2) 0.0260(9) Uani 1 1 d .
C31 C 0.2855(2) 0.4788(3) 0.4132(2) 0.0316(9) Uani 1 1 d .
H31 H 0.3226 0.5101 0.4491 0.038 Uiso 1 1 calc R
C32 C 0.2134(2) 0.4445(3) 0.4387(2) 0.0349(10) Uani 1 1 d .
H32 H 0.2015 0.4542 0.4911 0.042 Uiso 1 1 calc R
C33 C 0.1597(2) 0.3958(3) 0.3849(2) 0.0327(9) Uani 1 1 d .
H33 H 0.1117 0.3708 0.4016 0.039 Uiso 1 1 calc R
C34 C 0.1768(2) 0.3839(3) 0.3064(2) 0.0270(8) Uani 1 1 d .
H34 H 0.1397 0.3510 0.2711 0.032 Uiso 1 1 calc R
C35 C 0.3808(2) 0.4984(3) 0.3045(2) 0.0289(9) Uani 1 1 d .
H35A H 0.3798 0.5803 0.2829 0.035 Uiso 1 1 calc R
H35B H 0.4199 0.4953 0.3472 0.035 Uiso 1 1 calc R
C36 C 0.4217(2) 0.2897(3) 0.2790(2) 0.0317(9) Uani 1 1 d .
H36A H 0.4307 0.2308 0.2387 0.048 Uiso 1 1 calc R
H36B H 0.3803 0.2621 0.3105 0.048 Uiso 1 1 calc R
H36C H 0.4680 0.2997 0.3118 0.048 Uiso 1 1 calc R
C37 C 0.4663(2) 0.4555(4) 0.1993(2) 0.0369(10) Uani 1 1 d .
H37A H 0.5088 0.4719 0.2360 0.055 Uiso 1 1 calc R
H37B H 0.4515 0.5293 0.1722 0.055 Uiso 1 1 calc R
H37C H 0.4817 0.3958 0.1618 0.055 Uiso 1 1 calc R
Cl Cl 0.33281(5) 0.91327(8) 0.18377(6) 0.0292(2) Uani 1 1 d .
O1 O 0.39784(15) 0.9120(2) 0.13444(17) 0.0450(8) Uani 1 1 d .
O2 O 0.3326(2) 0.8048(3) 0.22938(19) 0.0666(10) Uani 1 1 d .
O3 O 0.33840(16) 1.0178(2) 0.23480(16) 0.0401(7) Uani 1 1 d .
O4 O 0.26310(16) 0.9220(3) 0.1357(2) 0.0636(10) Uani 1 1 d .

loop_
_atom_site_aniso_label
_atom_site_aniso_U_11
_atom_site_aniso_U_22
_atom_site_aniso_U_33
_atom_site_aniso_U_23
_atom_site_aniso_U_13
_atom_site_aniso_U_12
Pd 0.01761(14) 0.02436(15) 0.01978(16) 0.00176(12) 0.00124(11) -0.00075(11)
Fe 0.0230(3) 0.0266(3) 0.0208(3) 0.0018(2) -0.0003(2) -0.0027(2)
P 0.0180(5) 0.0230(5) 0.0215(6) 0.0018(4) 0.0009(4) -0.0006(4)
N1 0.0208(16) 0.0284(17) 0.0207(19) -0.0009(13) -0.0010(14) -0.0013(13)
N2 0.0201(16) 0.0336(18) 0.0196(18) 0.0039(14) -0.0007(13) -0.0031(13)
C1 0.0197(19) 0.027(2) 0.029(2) 0.0013(17) -0.0007(16) -0.0023(15)
C2 0.025(2) 0.029(2) 0.028(2) -0.0048(18) -0.0003(17) -0.0071(16)
C3 0.029(2) 0.050(3) 0.022(2) -0.0020(19) -0.0016(18) -0.0126(19)
C4 0.027(2) 0.049(3) 0.027(2) 0.011(2) -0.0057(17) 0.0012(19)
C5 0.0200(19) 0.037(2) 0.029(2) 0.0050(17) -0.0022(17) 0.0014(16)
C6 0.0195(19) 0.027(2) 0.022(2) 0.0020(16) 0.0002(16) -0.0027(15)
C7 0.024(2) 0.036(2) 0.023(2) -0.0007(17) 0.0038(16) -0.0072(16)
C8 0.032(2) 0.029(2) 0.028(3) 0.0093(17) -0.0005(18) -0.0091(17)
C9 0.036(2) 0.023(2) 0.030(3) 0.0003(17) -0.0008(18) -0.0075(16)
C10 0.025(2) 0.030(2) 0.019(2) -0.0007(16) -0.0017(16) -0.0099(16)
C12 0.0160(18) 0.032(2) 0.019(2) -0.0048(17) -0.0029(15) -0.0030(15)
C13 0.028(2) 0.029(2) 0.024(2) 0.0011(17) -0.0020(17) -0.0013(16)
C14 0.033(2) 0.030(2) 0.029(2) -0.0045(18) 0.0006(19) 0.0064(17)
C15 0.024(2) 0.041(2) 0.027(2) -0.0084(19) 0.0018(18) 0.0023(17)
C16 0.025(2) 0.040(2) 0.018(2) -0.0020(17) 0.0040(17) -0.0048(17)
C17 0.0212(19) 0.026(2) 0.024(2) -0.0033(16) 0.0059(16) -0.0017(15)
C18 0.027(2) 0.027(2) 0.040(3) -0.0029(18) -0.0027(19) 0.0012(16)
C19 0.029(2) 0.037(2) 0.057(3) -0.011(2) -0.002(2) -0.0059(18)
C20 0.038(3) 0.031(2) 0.062(3) -0.007(2) 0.012(2) -0.0112(19)
C21 0.041(3) 0.025(2) 0.050(3) 0.0051(19) 0.008(2) -0.0019(18)
C22 0.027(2) 0.030(2) 0.030(2) 0.0032(17) -0.0002(18) 0.0017(16)
C23 0.022(2) 0.0261(19) 0.016(2) 0.0038(15) -0.0002(15) 0.0005(15)
C24 0.023(2) 0.030(2) 0.030(2) -0.0031(17) 0.0017(17) -0.0008(16)
C25 0.026(2) 0.041(2) 0.042(3) -0.0063(19) 0.0052(19) 0.0049(18)
C26 0.034(2) 0.031(2) 0.041(3) -0.0071(19) 0.006(2) 0.0092(18)
C27 0.036(2) 0.027(2) 0.030(3) -0.0032(17) 0.0006(18) -0.0031(17)
C28 0.025(2) 0.030(2) 0.025(2) 0.0029(16) 0.0015(17) 0.0010(16)
C29 0.026(2) 0.023(2) 0.017(2) 0.0025(15) 0.0056(16) 0.0011(15)
C30 0.032(2) 0.0223(19) 0.024(2) 0.0023(16) 0.0005(17) 0.0004(16)
C31 0.042(3) 0.027(2) 0.026(3) -0.0016(17) -0.0011(19) 0.0054(17)
C32 0.048(3) 0.036(2) 0.021(2) 0.0034(18) 0.010(2) 0.0131(19)
C33 0.032(2) 0.035(2) 0.032(3) 0.0075(19) 0.0107(19) 0.0103(18)
C34 0.025(2) 0.031(2) 0.025(2) 0.0025(17) 0.0059(16) 0.0035(16)
C35 0.033(2) 0.027(2) 0.025(2) -0.0013(17) -0.0059(17) -0.0026(16)
C36 0.030(2) 0.037(2) 0.028(2) 0.0033(18) -0.0043(18) 0.0064(17)
C37 0.019(2) 0.060(3) 0.031(3) 0.005(2) -0.0016(18) -0.0074(18)
Cl 0.0284(5) 0.0315(5) 0.0277(6) -0.0021(4) 0.0014(4) -0.0019(4)
O1 0.0330(16) 0.0570(19) 0.046(2) -0.0081(15) 0.0142(14) -0.0032(13)
O2 0.116(3) 0.0351(18) 0.050(2) 0.0089(15) 0.012(2) -0.0075(17)
O3 0.0547(19) 0.0329(15) 0.0329(18) -0.0087(13) 0.0052(14) -0.0021(13)
O4 0.0288(17) 0.091(3) 0.069(2) -0.0287(19) -0.0174(16) 0.0133(16)

loop_
_atom_type_symbol
_atom_type_description
_atom_type_scat_dispersion_real
_atom_type_scat_dispersion_imag
_atom_type_scat_source
C C 0.0033 0.0016 'International Tables Vol C Tables 4.2.6.8 and 6.1.1.4'
H H 0.0000 0.0000 'International Tables Vol C Tables 4.2.6.8 and 6.1.1.4'
Cl Cl 0.1484 0.1585 'International Tables Vol C Tables 4.2.6.8 and 6.1.1.4'
N N 0.0061 0.0033 'International Tables Vol C Tables 4.2.6.8 and 6.1.1.4'
O O 0.0106 0.0060 'International Tables Vol C Tables 4.2.6.8 and 6.1.1.4'
P P 0.1023 0.0942 'International Tables Vol C Tables 4.2.6.8 and 6.1.1.4'
Fe Fe 0.3463 0.8444 'International Tables Vol C Tables 4.2.6.8 and 6.1.1.4'
Pd Pd -0.9988 1.0072 'International Tables Vol C Tables 4.2.6.8 and 6.1.1.4'

loop_
_exptl_crystal_face_index_h
_exptl_crystal_face_index_k
_exptl_crystal_face_index_l
_exptl_crystal_face_perp_dist
0 0 1 0.020
0 0 -1 0.020
1 0 0 0.085
14 13 -1 0.085
0 -1 0 0.066
-7 1 0 0.020
2 -1 0 0.083
-1 0 0 0.023
-4 1 6 0.017

loop_
_geom_angle_atom_site_label_1
_geom_angle_atom_site_label_2
_geom_angle_atom_site_label_3
_geom_angle
C29 Pd N2 81.49(13)
C29 Pd N1 165.76(12)
N2 Pd N1 89.15(11)
C29 Pd P 91.77(10)
N2 Pd P 168.35(8)
N1 Pd P 99.13(8)
C6 Fe C1 116.36(14)
C6 Fe C7 41.45(14)
C1 Fe C7 149.70(14)
C6 Fe C2 105.90(14)
C1 Fe C2 41.46(14)
C7 Fe C2 115.18(14)
C6 Fe C5 151.91(15)
C1 Fe C5 41.63(13)
C7 Fe C5 166.23(15)
C2 Fe C5 69.31(14)
C6 Fe C10 41.20(14)
C1 Fe C10 108.53(15)
C7 Fe C10 68.99(15)
C2 Fe C10 128.85(15)
C5 Fe C10 119.35(15)
C6 Fe C3 126.73(15)
C1 Fe C3 69.13(15)
C7 Fe C3 105.84(15)
C2 Fe C3 40.66(15)
C5 Fe C3 68.49(15)
C10 Fe C3 166.31(15)
C6 Fe C4 165.33(16)
C1 Fe C4 69.14(15)
C7 Fe C4 127.27(16)
C2 Fe C4 68.56(15)
C5 Fe C4 40.51(15)
C10 Fe C4 152.53(15)
C3 Fe C4 40.47(15)
C6 Fe C8 69.11(14)
C1 Fe C8 168.44(15)
C7 Fe C8 40.82(14)
C2 Fe C8 149.18(15)
C5 Fe C8 129.27(15)
C10 Fe C8 68.26(15)
C3 Fe C8 116.71(16)
C4 Fe C8 108.24(15)
C6 Fe C9 68.84(14)
C1 Fe C9 130.41(15)
C7 Fe C9 68.34(15)
C2 Fe C9 168.31(15)
C5 Fe C9 110.07(15)
C10 Fe C9 40.52(14)
C3 Fe C9 150.79(16)
C4 Fe C9 119.07(15)
C8 Fe C9 40.14(15)
C1 P C17 102.87(17)
C1 P C23 100.10(16)
C17 P C23 108.82(16)
C1 P Pd 116.71(12)
C17 P Pd 114.16(12)
C23 P Pd 112.83(12)
C13 N1 C12 117.7(3)
C13 N1 Pd 109.3(2)
C12 N1 Pd 131.0(2)
C37 N2 C36 109.1(3)
C37 N2 C35 108.8(3)
C36 N2 C35 109.5(3)
C37 N2 Pd 115.0(2)
C36 N2 Pd 111.6(2)
C35 N2 Pd 102.6(2)
C2 C1 C5 107.0(3)
C2 C1 P 126.9(3)
C5 C1 P 126.1(3)
C2 C1 Fe 69.6(2)
C5 C1 Fe 69.56(19)
P C1 Fe 124.58(19)
C3 C2 C1 108.0(3)
C3 C2 Fe 70.1(2)
C1 C2 Fe 68.91(19)
C3 C2 H2 126.0
C1 C2 H2 126.0
Fe C2 H2 126.5
C4 C3 C2 108.4(3)
C4 C3 Fe 69.8(2)
C2 C3 Fe 69.2(2)
C4 C3 H3 125.8
C2 C3 H3 125.8
Fe C3 H3 126.8
C5 C4 C3 108.5(3)
C5 C4 Fe 69.2(2)
C3 C4 Fe 69.7(2)
C5 C4 H4 125.7
C3 C4 H4 125.7
Fe C4 H4 126.9
C4 C5 C1 108.0(3)
C4 C5 Fe 70.2(2)
C1 C5 Fe 68.82(19)
C4 C5 H5 126.0
C1 C5 H5 126.0
Fe C5 H5 126.5
C10 C6 C7 107.4(3)
C10 C6 C12 129.2(3)
C7 C6 C12 123.3(3)
C10 C6 Fe 70.12(19)
C7 C6 Fe 69.8(2)
C12 C6 Fe 122.2(2)
C8 C7 C6 107.7(3)
C8 C7 Fe 70.2(2)
C6 C7 Fe 68.7(2)
C8 C7 H7 126.1
C6 C7 H7 126.1
Fe C7 H7 126.5
C9 C8 C7 108.4(3)
C9 C8 Fe 70.2(2)
C7 C8 Fe 68.96(19)
C9 C8 H8 125.8
C7 C8 H8 125.8
Fe C8 H8 126.6
C8 C9 C10 108.4(3)
C8 C9 Fe 69.6(2)
C10 C9 Fe 68.97(19)
C8 C9 H9 125.8
C10 C9 H9 125.8
Fe C9 H9 127.2
C9 C10 C6 108.2(3)
C9 C10 Fe 70.5(2)
C6 C10 Fe 68.69(19)
C9 C10 H10 125.9
C6 C10 H10 125.9
Fe C10 H10 126.5
N1 C12 C16 121.2(3)
N1 C12 C6 119.9(3)
C16 C12 C6 118.9(3)
N1 C13 C14 123.3(3)
N1 C13 H13 118.3
C14 C13 H13 118.3
C15 C14 C13 118.7(3)
C15 C14 H14 120.7
C13 C14 H14 120.7
C14 C15 C16 118.9(3)
C14 C15 H15 120.6
C16 C15 H15 120.6
C15 C16 C12 120.0(4)
C15 C16 H16 120.0
C12 C16 H16 120.0
C22 C17 C18 118.5(3)
C22 C17 P 119.6(3)
C18 C17 P 121.8(3)
C19 C18 C17 120.4(4)
C19 C18 H18 119.8
C17 C18 H18 119.8
C20 C19 C18 119.7(4)
C20 C19 H19 120.1
C18 C19 H19 120.1
C21 C20 C19 120.6(4)
C21 C20 H20 119.7
C19 C20 H20 119.7
C20 C21 C22 120.0(4)
C20 C21 H21 120.0
C22 C21 H21 120.0
C21 C22 C17 120.7(4)
C21 C22 H22 119.7
C17 C22 H22 119.7
C24 C23 C28 119.0(3)
C24 C23 P 123.9(3)
C28 C23 P 116.7(3)
C25 C24 C23 120.4(3)
C25 C24 H24 119.8
C23 C24 H24 119.8
C24 C25 C26 120.1(4)
C24 C25 H25 120.0
C26 C25 H25 120.0
C27 C26 C25 119.6(3)
C27 C26 H26 120.2
C25 C26 H26 120.2
C26 C27 C28 120.4(3)
C26 C27 H27 119.8
C28 C27 H27 119.8
C27 C28 C23 120.4(3)
C27 C28 H28 119.8
C23 C28 H28 119.8
C34 C29 C30 117.5(3)
C34 C29 Pd 129.7(3)
C30 C29 Pd 112.3(2)
C31 C30 C29 120.8(3)
C31 C30 C35 122.8(3)
C29 C30 C35 116.4(3)
C32 C31 C30 120.7(4)
C32 C31 H31 119.7
C30 C31 H31 119.7
C33 C32 C31 118.9(4)
C33 C32 H32 120.5
C31 C32 H32 120.5
C32 C33 C34 120.6(4)
C32 C33 H33 119.7
C34 C33 H33 119.7
C33 C34 C29 121.6(4)
C33 C34 H34 119.2
C29 C34 H34 119.2
N2 C35 C30 108.7(3)
N2 C35 H35A 109.9
C30 C35 H35A 109.9
N2 C35 H35B 109.9
C30 C35 H35B 109.9
H35A C35 H35B 108.3
N2 C36 H36A 109.5
N2 C36 H36B 109.5
H36A C36 H36B 109.5
N2 C36 H36C 109.5
H36A C36 H36C 109.5
H36B C36 H36C 109.5
N2 C37 H37A 109.5
N2 C37 H37B 109.5
H37A C37 H37B 109.5
N2 C37 H37C 109.5
H37A C37 H37C 109.5
H37B C37 H37C 109.5
O2 Cl O4 110.3(2)
O2 Cl O1 109.47(19)
O4 Cl O1 109.15(19)
O2 Cl O3 109.89(18)
O4 Cl O3 108.93(18)
O1 Cl O3 109.13(16)

loop_
_geom_bond_atom_site_label_1
_geom_bond_atom_site_label_2
_geom_bond_distance
Pd C29 2.013(3)
Pd N2 2.166(3)
Pd N1 2.174(3)
Pd P 2.2571(9)
Fe C6 2.015(3)
Fe C1 2.023(3)
Fe C7 2.030(4)
Fe C2 2.033(3)
Fe C5 2.033(3)
Fe C10 2.034(3)
Fe C3 2.045(4)
Fe C4 2.046(4)
Fe C8 2.047(3)
Fe C9 2.055(3)
P C1 1.803(4)
P C17 1.808(3)
P C23 1.831(3)
N1 C13 1.351(4)
N1 C12 1.354(4)
N2 C37 1.474(4)
N2 C36 1.491(4)
N2 C35 1.496(4)
C1 C2 1.435(5)
C1 C5 1.441(5)
C2 C3 1.417(5)
C2 H2 0.9300
C3 C4 1.415(5)
C3 H3 0.9300
C4 C5 1.412(5)
C4 H4 0.9300
C5 H5 0.9300
C6 C10 1.425(5)
C6 C7 1.432(5)
C6 C12 1.481(5)
C7 C8 1.422(5)
C7 H7 0.9300
C8 C9 1.407(5)
C8 H8 0.9300
C9 C10 1.416(5)
C9 H9 0.9300
C10 H10 0.9300
C12 C16 1.391(5)
C13 C14 1.386(5)
C13 H13 0.9300
C14 C15 1.369(5)
C14 H14 0.9300
C15 C16 1.386(5)
C15 H15 0.9300
C16 H16 0.9300
C17 C22 1.390(5)
C17 C18 1.404(5)
C18 C19 1.384(5)
C18 H18 0.9300
C19 C20 1.381(6)
C19 H19 0.9300
C20 C21 1.374(6)
C20 H20 0.9300
C21 C22 1.383(5)
C21 H21 0.9300
C22 H22 0.9300
C23 C24 1.385(5)
C23 C28 1.394(5)
C24 C25 1.382(5)
C24 H24 0.9300
C25 C26 1.392(5)
C25 H25 0.9300
C26 C27 1.375(5)
C26 H26 0.9300
C27 C28 1.378(5)
C27 H27 0.9300
C28 H28 0.9300
C29 C34 1.388(5)
C29 C30 1.406(5)
C30 C31 1.388(5)
C30 C35 1.499(5)
C31 C32 1.388(5)
C31 H31 0.9300
C32 C33 1.380(6)
C32 H32 0.9300
C33 C34 1.386(5)
C33 H33 0.9300
C34 H34 0.9300
C35 H35A 0.9700
C35 H35B 0.9700
C36 H36A 0.9600
C36 H36B 0.9600
C36 H36C 0.9600
C37 H37A 0.9600
C37 H37B 0.9600
C37 H37C 0.9600
Cl O2 1.420(3)
Cl O4 1.428(3)
Cl O1 1.431(3)
Cl O3 1.438(3)
